data_7012859
loop_
_publ_author_name
'Browne, Wesley R.'
'Hesek, Dusan'
'Gallagher, John F.'
'O'Connor, Christine M.'
'Killeen, J. Scott'
'Aoki, Fumiko'
'Ishida, Hitoshi'
'Inoue, Yoshihisa'
'Villani, Claudio'
'Vos, Johannes G.'

_publ_section_title
;
 Structural and photophysical characterisation of coordination and
 optical isomers of mononuclear ruthenium(ii) polypyridyl
 1,2,4-triazole complexesElectronic supplementary information (ESI)
 available: analytical and semipreparative HPLC chromatograms, CD and
 UV/vis spectra. See http://www.rsc.org/suppdata/dt/b3/b301961f/
;
_journal_issue 12
_journal_name_full 'Dalton Transactions'
_journal_page_first 2597
_journal_paper_doi 10.1039/b301961f
_journal_year 2003
_chemical_formula_sum 'C26 H21.24 F9 N9 O0.37 P1.5 Ru'
_chemical_formula_weight 784.25
_chemical_name_systematic
; 
? 
;
_space_group_IT_number 41
_symmetry_cell_setting orthorhombic
_symmetry_space_group_name_Hall 'B -2ab 2'
_symmetry_space_group_name_H-M 'B 2 c b'
_atom_sites_solution_hydrogens geom
_atom_sites_solution_primary direct
_atom_sites_solution_secondary difmap
_audit_creation_method SHELXL-97
_cell_angle_alpha 90
_cell_angle_beta 90
_cell_angle_gamma 90
_cell_formula_units_Z 8
_cell_length_a 17.4944(15)
_cell_length_b 17.5143(16)
_cell_length_c 19.5605(19)
_cell_measurement_reflns_used 25
_cell_measurement_temperature 293(2)
_cell_measurement_theta_max 15
_cell_measurement_theta_min 10
_cell_volume 5993.4(10)
_computing_cell_refinement 'SET4 (nonius)'
_computing_data_collection 'DATCOL (Nonius)'
_computing_data_reduction 'NRCVAX (Gabe et al., 1989)'
_computing_molecular_graphics 'PLATON, (Spek 2002)'
_computing_publication_material 'PLATON, (Spek 2002)'
_computing_structure_refinement 'SHELXL-97 (Sheldrick, 1997)'
_computing_structure_solution 'SHELXS-97 (Sheldrick, 1990)'
_diffrn_ambient_temperature 293(2)
_diffrn_measured_fraction_theta_full 1.00
_diffrn_measured_fraction_theta_max 1.00
_diffrn_measurement_device_type 'Enraf-Nonius CAD4'
_diffrn_radiation_monochromator graphite
_diffrn_radiation_source 'fine-focus sealed tube'
_diffrn_radiation_type MoK\a
_diffrn_radiation_wavelength 0.71073
_diffrn_reflns_av_R_equivalents 0.0000
_diffrn_reflns_av_sigmaI/netI 0.0522
_diffrn_reflns_limit_h_max 22
_diffrn_reflns_limit_h_min 0
_diffrn_reflns_limit_k_max 22
_diffrn_reflns_limit_k_min 0
_diffrn_reflns_limit_l_max 25
_diffrn_reflns_limit_l_min 0
_diffrn_reflns_number 3430
_diffrn_reflns_theta_full 27.14
_diffrn_reflns_theta_max 27.14
_diffrn_reflns_theta_min 2.08
_diffrn_standards_decay_% 1
_diffrn_standards_interval_count 120
_diffrn_standards_number 3
_exptl_absorpt_coefficient_mu 0.697
_exptl_absorpt_correction_T_max 0.933
_exptl_absorpt_correction_T_min 0.845
_exptl_absorpt_correction_type psi-scan
_exptl_crystal_colour red
_exptl_crystal_density_diffrn 1.738
_exptl_crystal_density_method 'not measured'
_exptl_crystal_description block
_exptl_crystal_F_000 3126
_exptl_crystal_size_max 0.25
_exptl_crystal_size_mid 0.15
_exptl_crystal_size_min 0.10
_refine_diff_density_max 0.30
_refine_diff_density_min -0.37
_refine_diff_density_rms 0.06
_refine_ls_abs_structure_details Flack
_refine_ls_abs_structure_Flack 0.00(4)
_refine_ls_extinction_method none
_refine_ls_goodness_of_fit_ref 0.977
_refine_ls_hydrogen_treatment mixed
_refine_ls_matrix_type full
_refine_ls_number_parameters 533
_refine_ls_number_reflns 3430
_refine_ls_number_restraints 88
_refine_ls_restrained_S_all 0.969
_refine_ls_R_factor_all 0.0732
_refine_ls_R_factor_gt 0.0351
_refine_ls_shift/su_max <0.02
_refine_ls_shift/su_mean 0.004
_refine_ls_structure_factor_coef Fsqd
_refine_ls_weighting_details 'calc w=1/[\s^2^(Fo^2^)+(0.0281P)^2^] where P=(Fo^2^+2Fc^2^)/3'
_refine_ls_weighting_scheme calc
_refine_ls_wR_factor_gt 0.0568
_refine_ls_wR_factor_ref 0.0635
_reflns_number_gt 2184
_reflns_number_total 3430
_reflns_threshold_expression >2\s(I)
_cod_data_source_file b301961f.txt
_cod_data_source_block II
_cod_depositor_comments
;
The following automatic conversions were performed:
'_symmetry_cell_setting' value 'Orthorhombic' changed to 'orthorhombic'
according to '/home/saulius/struct/CIF-dictionaries/cif_core.dic'
dictionary named 'cif_core.dic' version 2.4.1 from 2010-06-29.

Automatic conversion script
Id: cif_fix_enum 1527 2010-12-29 10:47:43Z saulius 

The following automatic conversions were performed:

'_exptl_absorpt_correction_type' tag value 'psi-scans' was replaced
with 'psi-scan' value.

Automatic conversion script
Id: cif_fix_values 1646 2011-03-28 12:23:43Z adriana 
;
_cod_original_sg_symbol_H-M 'B2cb '
_cod_original_formula_sum 'C26 H21.24 F9 N9 O0.37 P1.50 Ru'
_cod_database_code 7012859

loop_
_symmetry_equiv_pos_as_xyz
'x, y, z'
'x, -y, -z'
'x, -y+1/2, z+1/2'
'x, y+1/2, -z+1/2'
'x+1/2, y, z+1/2'
'x+1/2, -y, -z+1/2'
'x+1/2, -y+1/2, z+1'
'x+1/2, y+1/2, -z+1'

loop_
_atom_site_label
_atom_site_type_symbol
_atom_site_fract_x
_atom_site_fract_y
_atom_site_fract_z
_atom_site_U_iso_or_equiv
_atom_site_adp_type
_atom_site_occupancy
_atom_site_calc_flag
_atom_site_refinement_flags
_atom_site_disorder_assembly
_atom_site_disorder_group
Ru1 Ru 0.46800(15) 0.798320(19) 0.801924(18) 0.04564(10) Uani 1 d . . .
N1 N 0.4318(3) 0.8389(3) 0.8932(2) 0.0497(11) Uani 1 d . . .
N2 N 0.3923(3) 0.8106(3) 0.9479(2) 0.0607(13) Uani 1 d . . .
N3 N 0.4173(3) 0.9334(3) 0.9667(2) 0.0607(13) Uani 1 d . . .
H3 H 0.4190 0.9776 0.9858 0.073 Uiso 0.50 calc PR . .
N4 N 0.4999(3) 0.9120(2) 0.7961(2) 0.0477(10) Uani 1 d . . .
N11 N 0.4991(3) 0.7727(2) 0.7028(2) 0.0546(12) Uani 1 d . . .
N21 N 0.3694(3) 0.8255(2) 0.7503(3) 0.0544(12) Uani 1 d . . .
N31 N 0.5652(3) 0.7630(2) 0.8509(2) 0.0507(11) Uani 1 d . . .
N41 N 0.4390(3) 0.6873(2) 0.8268(2) 0.0543(13) Uani 1 d . . .
C1 C 0.3859(4) 0.8694(4) 0.9907(3) 0.0669(17) Uani 1 d . . .
H1 H 0.3620 0.8661 1.0331 0.080 Uiso 1 calc R . .
C2 C 0.4458(3) 0.9126(3) 0.9055(3) 0.0509(15) Uani 1 d . . .
C3 C 0.4835(4) 0.9552(3) 0.8523(3) 0.0532(18) Uani 1 d . . .
C4 C 0.5047(4) 1.0316(3) 0.8528(4) 0.0736(19) Uani 1 d . . .
H4 H 0.4933 1.0602 0.8915 0.088 Uiso 1 calc R . .
N5 N 0.5394(4) 1.0656(3) 0.8026(4) 0.0811(16) Uani 1 d . . .
C6 C 0.5546(4) 1.0219(4) 0.7492(4) 0.0713(18) Uani 1 d . . .
H6 H 0.5803 1.0439 0.7126 0.086 Uiso 1 calc R . .
C7 C 0.5351(4) 0.9464(3) 0.7443(3) 0.0608(15) Uani 1 d . . .
H7 H 0.5464 0.9192 0.7047 0.073 Uiso 1 calc R . .
C12 C 0.5649(4) 0.7453(3) 0.6815(3) 0.0651(18) Uani 1 d . . .
H12 H 0.6026 0.7351 0.7138 0.078 Uiso 1 calc R . .
C13 C 0.5807(5) 0.7310(4) 0.6133(4) 0.083(2) Uani 1 d . . .
H13 H 0.6281 0.7119 0.6001 0.100 Uiso 1 calc R . .
C14 C 0.5268(6) 0.7451(5) 0.5667(3) 0.093(2) Uani 1 d . . .
H14 H 0.5362 0.7349 0.5209 0.111 Uiso 1 calc R . .
C15 C 0.4560(7) 0.7753(4) 0.5865(3) 0.091(3) Uani 1 d . . .
H15 H 0.4183 0.7856 0.5543 0.109 Uiso 1 calc R . .
C16 C 0.4433(4) 0.7895(3) 0.6552(3) 0.064(2) Uani 1 d . . .
C22 C 0.3067(4) 0.8532(4) 0.7796(4) 0.078(2) Uani 1 d . . .
H22 H 0.3048 0.8564 0.8270 0.093 Uiso 1 calc R . .
C23 C 0.2443(5) 0.8773(5) 0.7420(5) 0.099(3) Uani 1 d . . .
H23 H 0.2001 0.8949 0.7632 0.119 Uiso 1 calc R . .
C24 C 0.2502(7) 0.8743(5) 0.6714(6) 0.099(3) Uani 1 d . . .
H24 H 0.2105 0.8928 0.6445 0.119 Uiso 1 calc R . .
C25 C 0.3128(5) 0.8448(5) 0.6413(4) 0.085(2) Uani 1 d . . .
H25 H 0.3158 0.8408 0.5939 0.102 Uiso 1 calc R . .
C26 C 0.3720(5) 0.8209(3) 0.6817(3) 0.0647(18) Uani 1 d . . .
C32 C 0.6296(4) 0.8025(4) 0.8609(3) 0.0664(16) Uani 1 d . . .
H32 H 0.6337 0.8501 0.8401 0.080 Uiso 1 calc R . .
C33 C 0.6900(4) 0.7776(4) 0.8995(4) 0.082(2) Uani 1 d . . .
H33 H 0.7338 0.8074 0.9040 0.098 Uiso 1 calc R . .
C34 C 0.6849(5) 0.7097(5) 0.9308(4) 0.090(2) Uani 1 d . . .
H34 H 0.7249 0.6922 0.9580 0.108 Uiso 1 calc R . .
C35 C 0.6201(5) 0.6658(4) 0.9223(4) 0.083(2) Uani 1 d . . .
H35 H 0.6163 0.6181 0.9430 0.100 Uiso 1 calc R . .
C36 C 0.5607(4) 0.6934(3) 0.8828(3) 0.0562(14) Uani 1 d . . .
C42 C 0.3742(4) 0.6523(3) 0.8092(3) 0.0726(18) Uani 1 d . . .
H42 H 0.3423 0.6748 0.7770 0.087 Uiso 1 calc R . .
C43 C 0.3535(5) 0.5824(4) 0.8382(5) 0.099(3) Uani 1 d . . .
H43 H 0.3079 0.5588 0.8259 0.118 Uiso 1 calc R . .
C44 C 0.4006(6) 0.5496(5) 0.8845(5) 0.106(3) Uani 1 d . . .
H44 H 0.3871 0.5035 0.9046 0.128 Uiso 1 calc R . .
C45 C 0.4694(7) 0.5846(3) 0.9022(3) 0.0889(19) Uani 1 d . . .
H45 H 0.5021 0.5625 0.9341 0.107 Uiso 1 calc R . .
C46 C 0.4879(4) 0.6536(3) 0.8707(3) 0.0577(19) Uani 1 d . . .
O1W O 0.6122(7) 1.0000 0.5000 0.145(7) Uani 0.748(18) d SPD . .
H1W1 H 0.6219 0.9698 0.5327 0.174 Uiso 0.374(9) d PD . .
H1W2 H 0.6572 1.0093 0.4845 0.174 Uiso 0.374(9) d PD . .
P1A P 0.6782(15) 0.9942(17) 0.9988(16) 0.098(15) Uani 0.17 d PD A -1
F11A F 0.6878(18) 0.9785(18) 0.9243(15) 0.145(18) Uani 0.34 d PDU A -1
F12A F 0.5981(13) 0.9651(11) 0.9970(13) 0.120(7) Uani 0.34 d PDU A -1
F13A F 0.7063(16) 0.9156(9) 1.0134(10) 0.102(6) Uani 0.34 d PDU A -1
P1B P 0.6767(7) 1.0027(15) 0.9985(12) 0.080(5) Uani 0.33 d PD B -2
F11B F 0.6754(9) 0.9805(9) 0.9206(5) 0.127(6) Uani 0.66 d PD B -2
F12B F 0.6283(10) 0.9296(7) 1.0168(7) 0.165(7) Uani 0.66 d PD B -2
F13B F 0.7522(6) 0.9546(7) 1.0099(5) 0.148(4) Uani 0.66 d PD B -2
P2A P 0.7313(8) 0.9207(7) 0.6361(6) 0.101(4) Uani 0.522(16) d PD C -3
F21A F 0.6473(8) 0.9001(10) 0.6179(9) 0.141(7) Uani 0.522(16) d PD C -3
F22A F 0.7537(13) 0.8363(8) 0.6258(13) 0.222(14) Uani 0.522(16) d PD C -3
F23A F 0.7136(8) 0.9077(14) 0.7127(6) 0.159(9) Uani 0.522(16) d PD C -3
F24A F 0.7072(9) 1.0050(6) 0.6438(9) 0.158(7) Uani 0.522(16) d PD C -3
F25A F 0.7469(10) 0.9368(11) 0.5581(6) 0.146(7) Uani 0.522(16) d PD C -3
F26A F 0.8145(7) 0.9416(14) 0.6519(10) 0.195(9) Uani 0.522(16) d PD C -3
P2B P 0.7438(9) 0.9055(8) 0.6486(8) 0.110(5) Uani 0.478(16) d PD C -4
F21B F 0.6600(10) 0.9334(14) 0.6392(11) 0.210(14) Uani 0.478(16) d PDU C -4
F22B F 0.7328(11) 0.8507(12) 0.5874(7) 0.158(10) Uani 0.478(16) d PDU C -4
F23B F 0.7172(10) 0.8430(9) 0.6993(8) 0.147(7) Uani 0.478(16) d PDU C -4
F24B F 0.7534(14) 0.9609(10) 0.7079(10) 0.216(15) Uani 0.478(16) d PD C -4
F25B F 0.7707(12) 0.9672(10) 0.5960(11) 0.162(9) Uani 0.478(16) d PD C -4
F26B F 0.8273(7) 0.8785(10) 0.6553(7) 0.123(6) Uani 0.478(16) d PD C -4

loop_
_atom_site_aniso_label
_atom_site_aniso_U_11
_atom_site_aniso_U_22
_atom_site_aniso_U_33
_atom_site_aniso_U_23
_atom_site_aniso_U_13
_atom_site_aniso_U_12
Ru1 0.04604(19) 0.04527(16) 0.04560(17) -0.0057(2) 0.0003(4) -0.0012(4)
N1 0.046(3) 0.053(3) 0.049(3) -0.004(2) -0.001(2) 0.002(2)
N2 0.060(3) 0.069(3) 0.053(3) -0.007(3) 0.008(3) -0.007(3)
N3 0.064(3) 0.066(3) 0.052(3) -0.020(2) -0.002(3) -0.004(3)
N4 0.043(2) 0.054(2) 0.046(2) -0.001(2) -0.005(2) -0.0032(19)
N11 0.066(3) 0.046(2) 0.051(3) -0.009(2) 0.008(3) -0.002(2)
N21 0.050(3) 0.047(2) 0.066(3) 0.000(2) -0.007(3) -0.004(2)
N31 0.046(3) 0.056(3) 0.050(3) -0.002(2) 0.001(2) 0.005(2)
N41 0.057(3) 0.049(3) 0.057(3) -0.010(2) 0.006(2) -0.004(2)
C1 0.064(4) 0.085(5) 0.052(4) -0.012(3) 0.009(3) -0.002(4)
C2 0.048(4) 0.057(3) 0.047(3) -0.010(2) -0.009(2) 0.008(3)
C3 0.053(5) 0.051(3) 0.056(3) -0.009(2) -0.007(3) 0.002(3)
C4 0.083(5) 0.053(3) 0.086(5) -0.015(3) 0.001(4) -0.008(3)
N5 0.097(4) 0.051(3) 0.095(4) 0.006(3) -0.004(4) -0.018(3)
C6 0.070(5) 0.068(4) 0.075(4) 0.010(4) 0.006(4) -0.013(4)
C7 0.066(4) 0.054(3) 0.063(4) 0.001(3) 0.004(4) -0.007(3)
C12 0.075(5) 0.058(3) 0.062(4) -0.008(3) 0.014(3) -0.003(4)
C13 0.091(6) 0.082(5) 0.076(5) -0.007(4) 0.026(5) -0.009(4)
C14 0.105(7) 0.123(6) 0.049(4) -0.011(5) 0.020(4) -0.019(6)
C15 0.104(8) 0.117(6) 0.052(4) -0.005(3) -0.016(5) -0.022(6)
C16 0.084(6) 0.056(3) 0.053(3) -0.006(3) -0.010(3) -0.017(3)
C22 0.055(5) 0.069(4) 0.109(6) -0.014(4) -0.014(4) 0.008(4)
C23 0.063(5) 0.090(6) 0.145(9) -0.007(6) -0.027(6) 0.020(5)
C24 0.082(7) 0.086(6) 0.130(8) 0.030(6) -0.058(7) 0.000(6)
C25 0.073(6) 0.092(6) 0.091(5) 0.010(5) -0.025(5) -0.008(5)
C26 0.073(5) 0.056(4) 0.065(4) -0.003(3) -0.016(4) -0.007(3)
C32 0.051(4) 0.076(4) 0.072(4) -0.007(4) -0.005(3) -0.010(4)
C33 0.046(4) 0.105(6) 0.095(5) 0.002(4) -0.012(4) 0.002(4)
C34 0.062(5) 0.122(6) 0.086(5) 0.021(5) -0.017(4) 0.018(5)
C35 0.081(6) 0.085(5) 0.084(5) 0.021(4) -0.005(4) 0.021(5)
C36 0.061(4) 0.055(3) 0.052(3) 0.001(3) 0.011(3) 0.003(3)
C42 0.064(4) 0.061(4) 0.092(5) -0.010(4) -0.010(4) -0.017(3)
C43 0.087(6) 0.075(5) 0.134(7) -0.003(5) 0.000(6) -0.023(5)
C44 0.118(8) 0.071(5) 0.130(8) 0.021(5) 0.008(6) -0.025(5)
C45 0.098(5) 0.077(4) 0.092(4) 0.019(3) 0.003(8) -0.016(7)
C46 0.066(6) 0.051(3) 0.055(3) -0.001(3) 0.008(3) 0.005(3)
O1W 0.164(13) 0.108(9) 0.163(12) -0.066(8) 0.000 0.000
P1A 0.06(3) 0.055(19) 0.18(3) 0.019(16) 0.07(3) -0.01(2)
F11A 0.17(3) 0.10(2) 0.17(3) -0.03(2) 0.04(2) 0.05(2)
F12A 0.096(12) 0.116(18) 0.148(15) 0.029(17) -0.014(12) -0.046(11)
F13A 0.15(2) 0.070(9) 0.087(11) 0.003(7) -0.041(15) 0.009(11)
P1B 0.096(12) 0.098(10) 0.045(4) 0.011(4) -0.015(17) -0.03(2)
F11B 0.188(13) 0.142(12) 0.052(6) 0.009(6) -0.020(7) -0.050(9)
F12B 0.240(19) 0.115(10) 0.142(11) 0.018(7) 0.066(12) -0.058(12)
F13B 0.118(9) 0.196(13) 0.131(8) -0.001(10) -0.009(8) 0.055(7)
P2A 0.090(7) 0.106(6) 0.108(7) -0.022(5) 0.036(5) -0.005(5)
F21A 0.110(11) 0.187(13) 0.127(11) -0.023(10) 0.008(9) -0.059(10)
F22A 0.26(3) 0.095(11) 0.31(3) 0.039(17) 0.09(3) 0.040(15)
F23A 0.117(12) 0.27(3) 0.091(10) 0.022(14) 0.031(8) 0.021(17)
F24A 0.169(15) 0.125(10) 0.180(15) -0.039(10) 0.026(12) 0.024(10)
F25A 0.132(12) 0.195(18) 0.111(10) 0.010(10) 0.049(9) 0.029(11)
F26A 0.072(10) 0.27(3) 0.24(2) -0.01(2) 0.012(10) -0.033(14)
P2B 0.089(8) 0.136(10) 0.104(7) 0.006(6) 0.031(5) 0.002(6)
F21B 0.109(18) 0.36(4) 0.16(2) 0.00(2) 0.048(14) 0.07(2)
F22B 0.158(16) 0.21(2) 0.103(10) -0.060(13) 0.027(9) -0.063(16)
F23B 0.168(16) 0.151(13) 0.123(12) 0.014(10) 0.044(10) -0.063(12)
F24B 0.34(4) 0.122(13) 0.19(2) -0.085(14) 0.03(2) 0.006(17)
F25B 0.20(2) 0.139(14) 0.151(18) 0.038(14) 0.054(19) -0.001(14)
F26B 0.108(11) 0.158(13) 0.105(9) -0.011(9) 0.014(7) 0.001(11)

loop_
_atom_type_symbol
_atom_type_description
_atom_type_scat_dispersion_real
_atom_type_scat_dispersion_imag
_atom_type_scat_source
C C 0.0033 0.0016 'International Tables Vol C Tables 4.2.6.8 and 6.1.1.4'
H H 0.0000 0.0000 'International Tables Vol C Tables 4.2.6.8 and 6.1.1.4'
N N 0.0061 0.0033 'International Tables Vol C Tables 4.2.6.8 and 6.1.1.4'
Ru Ru -1.2594 0.8363 'International Tables Vol C Tables 4.2.6.8 and 6.1.1.4'
O O 0.0106 0.0060 'International Tables Vol C Tables 4.2.6.8 and 6.1.1.4'
P P 0.1023 0.0942 'International Tables Vol C Tables 4.2.6.8 and 6.1.1.4'
F F 0.0171 0.0103 'International Tables Vol C Tables 4.2.6.8 and 6.1.1.4'

loop_
_geom_angle_atom_site_label_1
_geom_angle_atom_site_label_2
_geom_angle_atom_site_label_3
_geom_angle
_geom_angle_site_symmetry_1
_geom_angle_site_symmetry_3
_geom_angle_publ_flag
N1 Ru1 N31 87.33(17) . . ?
N1 Ru1 N21 95.15(19) . . ?
N31 Ru1 N21 175.70(18) . . ?
N1 Ru1 N11 171.18(18) . . ?
N31 Ru1 N11 98.92(19) . . ?
N21 Ru1 N11 79.0(2) . . ?
N1 Ru1 N41 92.65(18) . . ?
N31 Ru1 N41 79.01(19) . . ?
N21 Ru1 N41 97.33(19) . . ?
N11 Ru1 N41 94.65(16) . . ?
N1 Ru1 N4 78.18(18) . . ?
N31 Ru1 N4 95.31(17) . . ?
N21 Ru1 N4 88.64(16) . . ?
N11 Ru1 N4 94.95(17) . . ?
N41 Ru1 N4 169.51(18) . . ?
C2 N1 N2 107.5(4) . . ?
C2 N1 Ru1 116.2(4) . . ?
N2 N1 Ru1 136.2(4) . . ?
C1 N2 N1 104.8(5) . . ?
C1 N3 C2 103.7(5) . . ?
C1 N3 H3 128.1 . . ?
C2 N3 H3 128.1 . . ?
C7 N4 C3 117.3(5) . . ?
C7 N4 Ru1 127.1(4) . . ?
C3 N4 Ru1 115.6(4) . . ?
C12 N11 C16 118.9(5) . . ?
C12 N11 Ru1 127.4(5) . . ?
C16 N11 Ru1 113.6(4) . . ?
C22 N21 C26 118.7(6) . . ?
C22 N21 Ru1 124.4(5) . . ?
C26 N21 Ru1 116.6(5) . . ?
C32 N31 C36 116.2(5) . . ?
C32 N31 Ru1 127.8(4) . . ?
C36 N31 Ru1 115.7(4) . . ?
C42 N41 C46 120.2(5) . . ?
C42 N41 Ru1 125.5(4) . . ?
C46 N41 Ru1 114.0(4) . . ?
N2 C1 N3 113.1(5) . . ?
N2 C1 H1 123.4 . . ?
N3 C1 H1 123.4 . . ?
N1 C2 N3 110.8(5) . . ?
N1 C2 C3 117.0(5) . . ?
N3 C2 C3 132.1(5) . . ?
N4 C3 C4 118.9(5) . . ?
N4 C3 C2 113.0(5) . . ?
C4 C3 C2 128.1(5) . . ?
N5 C4 C3 124.2(6) . . ?
N5 C4 H4 117.9 . . ?
C3 C4 H4 117.9 . . ?
C4 N5 C6 115.2(5) . . ?
N5 C6 C7 124.4(6) . . ?
N5 C6 H6 117.8 . . ?
C7 C6 H6 117.8 . . ?
N4 C7 C6 119.9(6) . . ?
N4 C7 H7 120.0 . . ?
C6 C7 H7 120.0 . . ?
N11 C12 C13 123.0(7) . . ?
N11 C12 H12 118.5 . . ?
C13 C12 H12 118.5 . . ?
C14 C13 C12 118.9(8) . . ?
C14 C13 H13 120.6 . . ?
C12 C13 H13 120.6 . . ?
C13 C14 C15 120.4(7) . . ?
C13 C14 H14 119.8 . . ?
C15 C14 H14 119.8 . . ?
C16 C15 C14 118.5(8) . . ?
C16 C15 H15 120.7 . . ?
C14 C15 H15 120.7 . . ?
N11 C16 C15 120.2(7) . . ?
N11 C16 C26 116.4(5) . . ?
C15 C16 C26 123.4(7) . . ?
N21 C22 C23 122.3(8) . . ?
N21 C22 H22 118.9 . . ?
C23 C22 H22 118.9 . . ?
C22 C23 C24 117.3(10) . . ?
C22 C23 H23 121.3 . . ?
C24 C23 H23 121.3 . . ?
C25 C24 C23 120.8(9) . . ?
C25 C24 H24 119.6 . . ?
C23 C24 H24 119.6 . . ?
C24 C25 C26 118.7(8) . . ?
C24 C25 H25 120.7 . . ?
C26 C25 H25 120.7 . . ?
N21 C26 C25 122.2(7) . . ?
N21 C26 C16 114.0(6) . . ?
C25 C26 C16 123.8(7) . . ?
N31 C32 C33 124.5(7) . . ?
N31 C32 H32 117.7 . . ?
C33 C32 H32 117.7 . . ?
C34 C33 C32 118.8(8) . . ?
C34 C33 H33 120.6 . . ?
C32 C33 H33 120.6 . . ?
C33 C34 C35 119.6(7) . . ?
C33 C34 H34 120.2 . . ?
C35 C34 H34 120.2 . . ?
C34 C35 C36 119.3(7) . . ?
C34 C35 H35 120.4 . . ?
C36 C35 H35 120.4 . . ?
N31 C36 C35 121.5(6) . . ?
N31 C36 C46 113.4(5) . . ?
C35 C36 C46 125.0(6) . . ?
N41 C42 C43 121.3(7) . . ?
N41 C42 H42 119.4 . . ?
C43 C42 H42 119.4 . . ?
C44 C43 C42 119.0(8) . . ?
C44 C43 H43 120.5 . . ?
C42 C43 H43 120.5 . . ?
C43 C44 C45 120.4(8) . . ?
C43 C44 H44 119.8 . . ?
C45 C44 H44 119.8 . . ?
C44 C45 C46 118.2(9) . . ?
C44 C45 H45 120.9 . . ?
C46 C45 H45 120.9 . . ?
N41 C46 C45 120.9(7) . . ?
N41 C46 C36 116.4(5) . . ?
C45 C46 C36 122.7(7) . . ?
H1W1 O1W H1W2 101.7(12) . . ?
F13A P1A F12A 89.8(15) . . ?
F13A P1A F11A 88.8(15) . . ?
F12A P1A F11A 91.0(16) . . ?
F11B P1B F12B 90.6(13) . . ?
F11B P1B F13B 91.0(12) . . ?
F12B P1B F13B 89.0(13) . . ?
F26A P2A F22A 90.8(10) . . ?
F26A P2A F24A 90.6(9) . . ?
F22A P2A F24A 177.9(13) . . ?
F26A P2A F23A 91.7(10) . . ?
F22A P2A F23A 92.1(11) . . ?
F24A P2A F23A 89.5(9) . . ?
F26A P2A F21A 178.4(12) . . ?
F22A P2A F21A 89.4(9) . . ?
F24A P2A F21A 89.2(9) . . ?
F23A P2A F21A 89.9(9) . . ?
F26A P2A F25A 89.3(8) . . ?
F22A P2A F25A 90.1(11) . . ?
F24A P2A F25A 88.3(9) . . ?
F23A P2A F25A 177.6(12) . . ?
F21A P2A F25A 89.1(9) . . ?
F24B P2B F26B 91.5(10) . . ?
F24B P2B F22B 178.6(14) . . ?
F26B P2B F22B 89.6(10) . . ?
F24B P2B F23B 89.8(10) . . ?
F26B P2B F23B 90.8(10) . . ?
F22B P2B F23B 91.1(10) . . ?
F24B P2B F21B 89.7(11) . . ?
F26B P2B F21B 178.0(12) . . ?
F22B P2B F21B 89.2(11) . . ?
F23B P2B F21B 90.9(10) . . ?
F24B P2B F25B 91.6(11) . . ?
F26B P2B F25B 89.0(9) . . ?
F22B P2B F25B 87.5(13) . . ?
F23B P2B F25B 178.6(14) . . ?
F21B P2B F25B 89.3(11) . . ?

loop_
_geom_bond_atom_site_label_1
_geom_bond_atom_site_label_2
_geom_bond_distance
_geom_bond_site_symmetry_2
_geom_bond_publ_flag
Ru1 N1 2.023(4) . ?
Ru1 N31 2.048(5) . ?
Ru1 N21 2.055(5) . ?
Ru1 N11 2.063(5) . ?
Ru1 N41 2.067(4) . ?
Ru1 N4 2.071(4) . ?
N1 C2 1.335(7) . ?
N1 N2 1.367(6) . ?
N2 C1 1.331(7) . ?
N3 C1 1.335(7) . ?
N3 C2 1.346(6) . ?
N3 H3 0.8600 . ?
N4 C7 1.330(7) . ?
N4 C3 1.365(6) . ?
N11 C12 1.315(7) . ?
N11 C16 1.380(7) . ?
N21 C22 1.329(8) . ?
N21 C26 1.344(8) . ?
N31 C32 1.336(7) . ?
N31 C36 1.371(7) . ?
N41 C42 1.334(7) . ?
N41 C46 1.348(7) . ?
C1 H1 0.9300 . ?
C2 C3 1.441(7) . ?
C3 C4 1.388(7) . ?
C4 N5 1.299(8) . ?
C4 H4 0.9300 . ?
N5 C6 1.322(8) . ?
C6 C7 1.368(8) . ?
C6 H6 0.9300 . ?
C7 H7 0.9300 . ?
C12 C13 1.386(8) . ?
C12 H12 0.9300 . ?
C13 C14 1.334(10) . ?
C13 H13 0.9300 . ?
C14 C15 1.401(12) . ?
C14 H14 0.9300 . ?
C15 C16 1.384(8) . ?
C15 H15 0.9300 . ?
C16 C26 1.458(9) . ?
C22 C23 1.383(10) . ?
C22 H22 0.9300 . ?
C23 C24 1.386(15) . ?
C23 H23 0.9300 . ?
C24 C25 1.346(13) . ?
C24 H24 0.9300 . ?
C25 C26 1.370(10) . ?
C25 H25 0.9300 . ?
C32 C33 1.370(9) . ?
C32 H32 0.9300 . ?
C33 C34 1.341(9) . ?
C33 H33 0.9300 . ?
C34 C35 1.381(10) . ?
C34 H34 0.9300 . ?
C35 C36 1.382(9) . ?
C35 H35 0.9300 . ?
C36 C46 1.472(8) . ?
C42 C43 1.397(9) . ?
C42 H42 0.9300 . ?
C43 C44 1.353(11) . ?
C43 H43 0.9300 . ?
C44 C45 1.394(14) . ?
C44 H44 0.9300 . ?
C45 C46 1.395(8) . ?
C45 H45 0.9300 . ?
O1W H1W1 0.846(3) . ?
O1W H1W2 0.859(12) . ?
P1A F13A 1.49(3) . ?
P1A F12A 1.49(3) . ?
P1A F11A 1.49(3) . ?
P1B F11B 1.57(2) . ?
P1B F12B 1.58(2) . ?
P1B F13B 1.584(18) . ?
P2A F26A 1.534(14) . ?
P2A F22A 1.541(14) . ?
P2A F24A 1.543(14) . ?
P2A F23A 1.548(13) . ?
P2A F21A 1.554(14) . ?
P2A F25A 1.575(14) . ?
P2B F24B 1.521(15) . ?
P2B F26B 1.541(15) . ?
P2B F22B 1.546(15) . ?
P2B F23B 1.549(15) . ?
P2B F21B 1.555(15) . ?
P2B F25B 1.566(15) . ?

loop_
_geom_torsion_atom_site_label_1
_geom_torsion_atom_site_label_2
_geom_torsion_atom_site_label_3
_geom_torsion_atom_site_label_4
_geom_torsion
_geom_torsion_site_symmetry_1
_geom_torsion_site_symmetry_2
_geom_torsion_site_symmetry_3
_geom_torsion_site_symmetry_4
_geom_torsion_publ_flag
N31 Ru1 N1 C2 94.9(4) . . . . ?
N21 Ru1 N1 C2 -88.6(4) . . . . ?
N11 Ru1 N1 C2 -40.4(14) . . . . ?
N41 Ru1 N1 C2 173.7(4) . . . . ?
N4 Ru1 N1 C2 -1.1(4) . . . . ?
N31 Ru1 N1 N2 -88.2(5) . . . . ?
N21 Ru1 N1 N2 88.3(5) . . . . ?
N11 Ru1 N1 N2 136.5(11) . . . . ?
N41 Ru1 N1 N2 -9.3(5) . . . . ?
N4 Ru1 N1 N2 175.9(5) . . . . ?
C2 N1 N2 C1 -1.0(6) . . . . ?
Ru1 N1 N2 C1 -178.1(4) . . . . ?
N1 Ru1 N4 C7 180.0(5) . . . . ?
N31 Ru1 N4 C7 93.8(5) . . . . ?
N21 Ru1 N4 C7 -84.5(5) . . . . ?
N11 Ru1 N4 C7 -5.6(5) . . . . ?
N41 Ru1 N4 C7 150.5(9) . . . . ?
N1 Ru1 N4 C3 1.0(4) . . . . ?
N31 Ru1 N4 C3 -85.2(4) . . . . ?
N21 Ru1 N4 C3 96.5(4) . . . . ?
N11 Ru1 N4 C3 175.4(4) . . . . ?
N41 Ru1 N4 C3 -28.5(12) . . . . ?
N1 Ru1 N11 C12 131.7(12) . . . . ?
N31 Ru1 N11 C12 -3.0(5) . . . . ?
N21 Ru1 N11 C12 -179.1(5) . . . . ?
N41 Ru1 N11 C12 -82.5(5) . . . . ?
N4 Ru1 N11 C12 93.2(5) . . . . ?
N1 Ru1 N11 C16 -46.0(14) . . . . ?
N31 Ru1 N11 C16 179.3(4) . . . . ?
N21 Ru1 N11 C16 3.1(4) . . . . ?
N41 Ru1 N11 C16 99.7(4) . . . . ?
N4 Ru1 N11 C16 -84.6(4) . . . . ?
N1 Ru1 N21 C22 -5.6(5) . . . . ?
N31 Ru1 N21 C22 119(3) . . . . ?
N11 Ru1 N21 C22 -179.0(5) . . . . ?
N41 Ru1 N21 C22 87.7(5) . . . . ?
N4 Ru1 N21 C22 -83.6(5) . . . . ?
N1 Ru1 N21 C26 168.2(4) . . . . ?
N31 Ru1 N21 C26 -67(3) . . . . ?
N11 Ru1 N21 C26 -5.1(4) . . . . ?
N41 Ru1 N21 C26 -98.4(4) . . . . ?
N4 Ru1 N21 C26 90.2(4) . . . . ?
N1 Ru1 N31 C32 -88.7(5) . . . . ?
N21 Ru1 N31 C32 146(3) . . . . ?
N11 Ru1 N31 C32 85.0(5) . . . . ?
N41 Ru1 N31 C32 178.1(5) . . . . ?
N4 Ru1 N31 C32 -10.8(5) . . . . ?
N1 Ru1 N31 C36 84.5(4) . . . . ?
N21 Ru1 N31 C36 -41(3) . . . . ?
N11 Ru1 N31 C36 -101.8(4) . . . . ?
N41 Ru1 N31 C36 -8.7(4) . . . . ?
N4 Ru1 N31 C36 162.4(4) . . . . ?
N1 Ru1 N41 C42 96.8(5) . . . . ?
N31 Ru1 N41 C42 -176.4(5) . . . . ?
N21 Ru1 N41 C42 1.3(5) . . . . ?
N11 Ru1 N41 C42 -78.2(5) . . . . ?
N4 Ru1 N41 C42 125.6(10) . . . . ?
N1 Ru1 N41 C46 -75.5(4) . . . . ?
N31 Ru1 N41 C46 11.3(4) . . . . ?
N21 Ru1 N41 C46 -171.0(4) . . . . ?
N11 Ru1 N41 C46 109.5(4) . . . . ?
N4 Ru1 N41 C46 -46.7(12) . . . . ?
N1 N2 C1 N3 1.1(7) . . . . ?
C2 N3 C1 N2 -0.8(7) . . . . ?
N2 N1 C2 N3 0.5(6) . . . . ?
Ru1 N1 C2 N3 178.3(3) . . . . ?
N2 N1 C2 C3 -176.7(5) . . . . ?
Ru1 N1 C2 C3 1.1(6) . . . . ?
C1 N3 C2 N1 0.1(6) . . . . ?
C1 N3 C2 C3 176.8(6) . . . . ?
C7 N4 C3 C4 -0.5(8) . . . . ?
Ru1 N4 C3 C4 178.6(5) . . . . ?
C7 N4 C3 C2 -179.8(5) . . . . ?
Ru1 N4 C3 C2 -0.7(6) . . . . ?
N1 C2 C3 N4 -0.3(7) . . . . ?
N3 C2 C3 N4 -176.8(6) . . . . ?
N1 C2 C3 C4 -179.5(6) . . . . ?
N3 C2 C3 C4 4.1(10) . . . . ?
N4 C3 C4 N5 0.2(10) . . . . ?
C2 C3 C4 N5 179.4(7) . . . . ?
C3 C4 N5 C6 -0.6(11) . . . . ?
C4 N5 C6 C7 1.3(11) . . . . ?
C3 N4 C7 C6 1.2(9) . . . . ?
Ru1 N4 C7 C6 -177.8(5) . . . . ?
N5 C6 C7 N4 -1.6(11) . . . . ?
C16 N11 C12 C13 -1.3(9) . . . . ?
Ru1 N11 C12 C13 -179.0(5) . . . . ?
N11 C12 C13 C14 -0.4(10) . . . . ?
C12 C13 C14 C15 1.3(12) . . . . ?
C13 C14 C15 C16 -0.5(12) . . . . ?
C12 N11 C16 C15 2.1(8) . . . . ?
Ru1 N11 C16 C15 -179.9(5) . . . . ?
C12 N11 C16 C26 -179.0(5) . . . . ?
Ru1 N11 C16 C26 -1.0(6) . . . . ?
C14 C15 C16 N11 -1.2(10) . . . . ?
C14 C15 C16 C26 179.9(7) . . . . ?
C26 N21 C22 C23 0.0(10) . . . . ?
Ru1 N21 C22 C23 173.8(5) . . . . ?
N21 C22 C23 C24 -2.3(12) . . . . ?
C22 C23 C24 C25 3.7(14) . . . . ?
C23 C24 C25 C26 -2.8(14) . . . . ?
C22 N21 C26 C25 1.0(9) . . . . ?
Ru1 N21 C26 C25 -173.3(5) . . . . ?
C22 N21 C26 C16 -179.8(6) . . . . ?
Ru1 N21 C26 C16 6.0(7) . . . . ?
C24 C25 C26 N21 0.4(12) . . . . ?
C24 C25 C26 C16 -178.7(7) . . . . ?
N11 C16 C26 N21 -3.2(8) . . . . ?
C15 C16 C26 N21 175.7(6) . . . . ?
N11 C16 C26 C25 176.0(6) . . . . ?
C15 C16 C26 C25 -5.1(11) . . . . ?
C36 N31 C32 C33 0.6(9) . . . . ?
Ru1 N31 C32 C33 173.8(5) . . . . ?
N31 C32 C33 C34 -1.0(11) . . . . ?
C32 C33 C34 C35 1.3(11) . . . . ?
C33 C34 C35 C36 -1.3(11) . . . . ?
C32 N31 C36 C35 -0.6(8) . . . . ?
Ru1 N31 C36 C35 -174.6(5) . . . . ?
C32 N31 C36 C46 179.0(5) . . . . ?
Ru1 N31 C36 C46 5.0(6) . . . . ?
C34 C35 C36 N31 1.0(10) . . . . ?
C34 C35 C36 C46 -178.6(6) . . . . ?
C46 N41 C42 C43 3.5(9) . . . . ?
Ru1 N41 C42 C43 -168.4(5) . . . . ?
N41 C42 C43 C44 -0.7(12) . . . . ?
C42 C43 C44 C45 -0.9(14) . . . . ?
C43 C44 C45 C46 -0.2(13) . . . . ?
C42 N41 C46 C45 -4.6(9) . . . . ?
Ru1 N41 C46 C45 168.2(5) . . . . ?
C42 N41 C46 C36 175.1(5) . . . . ?
Ru1 N41 C46 C36 -12.1(6) . . . . ?
C44 C45 C46 N41 3.0(10) . . . . ?
C44 C45 C46 C36 -176.7(7) . . . . ?
N31 C36 C46 N41 4.9(7) . . . . ?
C35 C36 C46 N41 -175.6(6) . . . . ?
N31 C36 C46 C45 -175.4(6) . . . . ?
C35 C36 C46 C45 4.1(10) . . . . ?
